data_4324359
loop_
_publ_author_name
'David Schweinfurth'
'Hari Sankar Das'
'Fritz Weisser'
'Denis Bubrin'
'Biprajit Sarkar'

_publ_section_title
;
 One-Pot Synthesis of Symmetric and Asymmetric p-Quinone Ligands and
 Unprecedented Substituent Induced Reactivity in Their Dinuclear Ruthenium
 Complexes
;
_journal_name_full 'Inorganic Chemistry'
_journal_page_first 1150
_journal_page_last 1159
_journal_paper_doi 10.1021/ic101972u
_journal_volume 50
_journal_year 2011
_chemical_formula_moiety 'C32 H34 N8 O2 Ru2 S2, 2(Cl O4), 2(C1.75 H1.75)'
_chemical_formula_sum 'C35.5 H37.5 Cl2 N8 O10 Ru2 S2'
_chemical_formula_weight 1073.40
_chemical_name_systematic
; 
 ? 
;
_space_group_IT_number 2
_symmetry_cell_setting triclinic
_symmetry_space_group_name_Hall '-P 1'
_symmetry_space_group_name_H-M 'P -1'
_atom_sites_solution_hydrogens geom
_atom_sites_solution_primary direct
_atom_sites_solution_secondary difmap
_audit_creation_method SHELXL-97
_cell_angle_alpha 100.619(3)
_cell_angle_beta 101.953(3)
_cell_angle_gamma 107.976(4)
_cell_formula_units_Z 1
_cell_length_a 8.0825(5)
_cell_length_b 12.4651(7)
_cell_length_c 12.4812(8)
_cell_measurement_reflns_used 5339
_cell_measurement_temperature 293(2)
_cell_measurement_theta_max 28.28
_cell_measurement_theta_min 0.41
_cell_volume 1127.77(13)
_computing_cell_refinement 'HKL Scalepack (Otwinowski & Minor 1997)'
_computing_data_collection 'Collect (Nonius BV, 1997-2000)'
_computing_data_reduction 'HKL Denzo and Scalepack (Otwinowski & Minor 1997)'
_computing_structure_refinement 'SHELXL-97 (Sheldrick, 1997)'
_computing_structure_solution 'SHELXS-97 (Sheldrick, 1990)'
_diffrn_ambient_temperature 293(2)
_diffrn_measured_fraction_theta_full 0.993
_diffrn_measured_fraction_theta_max 0.993
_diffrn_measurement_device_type 'Nonius Kappa-CCD'
_diffrn_measurement_method 'four-circle, ccd detector'
_diffrn_radiation_monochromator graphite
_diffrn_radiation_source 'fine-focus sealed tube'
_diffrn_radiation_type MoK\a
_diffrn_radiation_wavelength 0.71073
_diffrn_reflns_av_R_equivalents 0.0448
_diffrn_reflns_av_sigmaI/netI 0.0586
_diffrn_reflns_limit_h_max 9
_diffrn_reflns_limit_h_min -9
_diffrn_reflns_limit_k_max 14
_diffrn_reflns_limit_k_min -15
_diffrn_reflns_limit_l_max 15
_diffrn_reflns_limit_l_min -15
_diffrn_reflns_number 8432
_diffrn_reflns_theta_full 26.02
_diffrn_reflns_theta_max 26.02
_diffrn_reflns_theta_min 1.73
_exptl_absorpt_coefficient_mu 0.941
_exptl_absorpt_correction_T_max 0.83
_exptl_absorpt_correction_T_min 0.79
_exptl_absorpt_correction_type empirical
_exptl_absorpt_process_details 'Scalepack (W. Minor & Z. Otwinowski)'
_exptl_crystal_colour 'dark red'
_exptl_crystal_density_diffrn 1.580
_exptl_crystal_description block
_exptl_crystal_F_000 541
_exptl_crystal_size_max 0.25
_exptl_crystal_size_mid 0.25
_exptl_crystal_size_min 0.2
_refine_diff_density_max 1.049
_refine_diff_density_min -0.935
_refine_diff_density_rms 0.133
_refine_ls_extinction_method none
_refine_ls_goodness_of_fit_ref 1.132
_refine_ls_hydrogen_treatment constr
_refine_ls_matrix_type full
_refine_ls_number_parameters 311
_refine_ls_number_reflns 4407
_refine_ls_number_restraints 21
_refine_ls_restrained_S_all 1.133
_refine_ls_R_factor_all 0.0869
_refine_ls_R_factor_gt 0.0621
_refine_ls_shift/su_max 0.000
_refine_ls_shift/su_mean 0.000
_refine_ls_structure_factor_coef Fsqd
_refine_ls_weighting_details 'calc w=1/[\s^2^(Fo^2^)+(0.0448P)^2^+6.8974P] where P=(Fo^2^+2Fc^2^)/3'
_refine_ls_weighting_scheme calc
_refine_ls_wR_factor_gt 0.1370
_refine_ls_wR_factor_ref 0.1501
_reflns_number_gt 3511
_reflns_number_total 4407
_reflns_threshold_expression >2sigma(I)
_cod_data_source_file ic101972u_si_003.cif
_cod_data_source_block dsaug09b
_cod_original_cell_volume 1127.77(12)
_cod_original_formula_sum 'C35.50 H37.50 Cl2 N8 O10 Ru2 S2'
_cod_database_code 4324359

loop_
_symmetry_equiv_pos_as_xyz
'x, y, z'
'-x, -y, -z'

loop_
_atom_site_label
_atom_site_type_symbol
_atom_site_fract_x
_atom_site_fract_y
_atom_site_fract_z
_atom_site_U_iso_or_equiv
_atom_site_adp_type
_atom_site_occupancy
_atom_site_symmetry_multiplicity
_atom_site_calc_flag
_atom_site_refinement_flags
_atom_site_disorder_assembly
_atom_site_disorder_group
Ru Ru -0.00067(7) 0.33681(4) 0.30608(4) 0.02639(18) Uani 1 1 d . . .
S1 S -0.1458(2) 0.13791(14) 0.24667(14) 0.0322(4) Uani 1 1 d . . .
O1 O 0.1860(6) 0.5061(4) 0.3785(3) 0.0295(10) Uani 1 1 d . . .
N1 N 0.2294(7) 0.3037(4) 0.3497(4) 0.0240(11) Uani 1 1 d . . .
N100 N -0.0230(8) 0.3285(5) 0.4618(4) 0.0315(12) Uani 1 1 d . . .
N200 N -0.2230(7) 0.3839(5) 0.2665(4) 0.0322(12) Uani 1 1 d . . .
N300 N 0.0319(7) 0.3501(4) 0.1527(4) 0.0283(11) Uani 1 1 d . . .
C1 C 0.3364(8) 0.5059(5) 0.4379(5) 0.0263(13) Uani 1 1 d . . .
C2 C 0.5293(8) 0.3917(5) 0.4919(5) 0.0293(14) Uani 1 1 d . . .
H2 H 0.5477 0.3212 0.4882 0.035 Uiso 1 1 calc R . .
C3 C 0.3672(8) 0.3919(5) 0.4268(5) 0.0263(13) Uani 1 1 d . . .
C31 C 0.2250(9) 0.1899(5) 0.3034(5) 0.0267(13) Uani 1 1 d . . .
C36 C 0.3774(9) 0.1612(5) 0.2986(5) 0.0317(14) Uani 1 1 d . . .
H5 H 0.4923 0.2187 0.3302 0.038 Uiso 1 1 calc R . .
C35 C 0.3602(10) 0.0482(6) 0.2472(6) 0.0411(17) Uani 1 1 d . . .
H6 H 0.4632 0.0305 0.2443 0.049 Uiso 1 1 calc R . .
C34 C 0.1906(10) -0.0380(6) 0.2006(6) 0.0446(18) Uani 1 1 d . . .
H7 H 0.1796 -0.1143 0.1683 0.054 Uiso 1 1 calc R . .
C33 C 0.0362(10) -0.0114(6) 0.2016(6) 0.0421(17) Uani 1 1 d . . .
H8 H -0.0781 -0.0696 0.1700 0.051 Uiso 1 1 calc R . .
C32 C 0.0533(9) 0.1014(5) 0.2494(6) 0.0313(14) Uani 1 1 d . . .
C37 C -0.2611(11) 0.0870(6) 0.0962(6) 0.0474(19) Uani 1 1 d . . .
H10A H -0.1775 0.1162 0.0547 0.071 Uiso 1 1 calc R . .
H10B H -0.3596 0.1148 0.0808 0.071 Uiso 1 1 calc R . .
H10C H -0.3075 0.0030 0.0734 0.071 Uiso 1 1 calc R . .
C101 C -0.0201(12) 0.3234(7) 0.5509(6) 0.048(2) Uani 1 1 d . . .
C102 C -0.0206(18) 0.3132(10) 0.6665(8) 0.085(4) Uani 1 1 d . . .
H12A H -0.0773 0.2325 0.6642 0.127 Uiso 1 1 calc R . .
H12B H -0.0868 0.3577 0.6964 0.127 Uiso 1 1 calc R . .
H12C H 0.1019 0.3428 0.7144 0.127 Uiso 1 1 calc R . .
C201 C -0.3413(10) 0.4118(6) 0.2374(6) 0.0391(16) Uani 1 1 d . . .
C202 C -0.4952(12) 0.4467(8) 0.2003(8) 0.058(2) Uani 1 1 d . . .
H14A H -0.4939 0.5081 0.2599 0.087 Uiso 1 1 calc R . .
H14B H -0.6058 0.3807 0.1827 0.087 Uiso 1 1 calc R . .
H14C H -0.4875 0.4741 0.1339 0.087 Uiso 1 1 calc R . .
C301 C 0.0441(8) 0.3592(5) 0.0666(6) 0.0313(14) Uani 1 1 d . . .
C302 C 0.0619(11) 0.3709(7) -0.0460(6) 0.0434(17) Uani 1 1 d . . .
H16A H 0.1366 0.4498 -0.0394 0.065 Uiso 1 1 calc R . .
H16B H -0.0559 0.3525 -0.0966 0.065 Uiso 1 1 calc R . .
H16C H 0.1167 0.3182 -0.0753 0.065 Uiso 1 1 calc R . .
O9 O -0.6543(8) 0.2769(7) -0.1766(7) 0.094(3) Uani 1 1 d D . .
Cl1 Cl -0.4855(17) 0.2742(15) -0.1194(12) 0.055(2) Uani 0.50 1 d PD A 1
O2 O -0.5961(15) 0.2249(9) -0.0141(9) 0.0509(19) Uani 0.50 1 d PD A 1
O7 O -0.471(8) 0.164(3) -0.134(6) 0.119(8) Uani 0.50 1 d PD A 1
O8 O -0.370(4) 0.358(3) -0.0160(18) 0.21(2) Uani 0.50 1 d PD A 1
Cl2 Cl -0.5098(17) 0.2702(15) -0.0919(12) 0.055(2) Uani 0.50 1 d PD A 2
O3 O -0.3781(14) 0.3283(9) -0.1919(10) 0.0509(19) Uani 0.50 1 d PD A 2
O4 O -0.413(7) 0.202(3) -0.135(6) 0.119(8) Uani 0.50 1 d PD A 2
O5 O -0.374(2) 0.3859(10) -0.0453(13) 0.047(4) Uani 0.50 1 d PD A 2
C21 C -0.325(3) 0.0559(12) 0.5145(14) 0.072(6) Uani 0.50 1 d PD . .
H21A H -0.2020 0.0989 0.5283 0.086 Uiso 0.50 1 calc PR . .
C22 C -0.387(3) -0.0613(12) 0.4525(14) 0.091(8) Uani 0.50 1 d PD . .
C20 C -0.428(3) 0.1149(18) 0.5578(15) 0.087(7) Uani 0.50 1 d PD . .
H20A H -0.3719 0.1940 0.5955 0.105 Uiso 0.50 1 calc PR . .
C23 C -0.256(4) -0.118(3) 0.417(2) 0.14(3) Uani 0.25 1 d PD . .
H23A H -0.3218 -0.1981 0.3756 0.204 Uiso 0.25 1 calc PR . .
H23B H -0.1667 -0.1135 0.4834 0.204 Uiso 0.25 1 calc PR . .
H23C H -0.1959 -0.0766 0.3695 0.204 Uiso 0.25 1 calc PR . .

loop_
_atom_site_aniso_label
_atom_site_aniso_U_11
_atom_site_aniso_U_22
_atom_site_aniso_U_33
_atom_site_aniso_U_23
_atom_site_aniso_U_13
_atom_site_aniso_U_12
Ru 0.0288(3) 0.0276(3) 0.0195(3) 0.00239(18) 0.00303(19) 0.0105(2)
S1 0.0287(9) 0.0296(8) 0.0321(9) 0.0055(7) 0.0040(7) 0.0068(7)
O1 0.029(2) 0.028(2) 0.025(2) 0.0003(18) -0.0015(18) 0.0116(19)
N1 0.023(3) 0.027(3) 0.020(2) 0.002(2) 0.003(2) 0.010(2)
N100 0.039(3) 0.039(3) 0.022(3) 0.007(2) 0.009(2) 0.021(3)
N200 0.030(3) 0.041(3) 0.027(3) 0.009(2) 0.008(2) 0.014(3)
N300 0.032(3) 0.029(3) 0.020(3) 0.004(2) 0.003(2) 0.010(2)
C1 0.029(3) 0.028(3) 0.020(3) 0.002(2) 0.004(2) 0.012(3)
C2 0.032(3) 0.024(3) 0.028(3) 0.000(2) 0.002(3) 0.013(3)
C3 0.029(3) 0.022(3) 0.021(3) 0.003(2) 0.000(2) 0.007(2)
C31 0.036(4) 0.021(3) 0.022(3) 0.001(2) 0.006(3) 0.012(3)
C36 0.033(4) 0.023(3) 0.033(4) 0.002(3) 0.008(3) 0.007(3)
C35 0.038(4) 0.031(4) 0.054(5) 0.003(3) 0.016(3) 0.014(3)
C34 0.048(5) 0.027(3) 0.049(4) -0.006(3) 0.011(4) 0.012(3)
C33 0.037(4) 0.026(3) 0.048(4) 0.001(3) 0.008(3) 0.000(3)
C32 0.033(4) 0.026(3) 0.035(4) 0.006(3) 0.011(3) 0.009(3)
C37 0.051(5) 0.036(4) 0.040(4) 0.003(3) -0.003(4) 0.010(3)
C101 0.079(6) 0.053(5) 0.033(4) 0.015(3) 0.023(4) 0.047(5)
C102 0.167(12) 0.100(8) 0.041(5) 0.042(5) 0.053(6) 0.093(8)
C201 0.038(4) 0.051(4) 0.034(4) 0.016(3) 0.014(3) 0.019(4)
C202 0.057(5) 0.082(6) 0.063(6) 0.037(5) 0.024(4) 0.048(5)
C301 0.024(3) 0.025(3) 0.037(4) 0.003(3) 0.002(3) 0.006(3)
C302 0.054(5) 0.046(4) 0.032(4) 0.012(3) 0.015(3) 0.016(4)
O9 0.045(4) 0.106(6) 0.141(7) 0.060(5) 0.014(4) 0.033(4)
Cl1 0.044(3) 0.0339(14) 0.076(6) 0.004(3) -0.002(3) 0.018(2)
O2 0.053(5) 0.043(4) 0.067(5) 0.030(4) 0.034(4) 0.011(4)
O7 0.20(3) 0.062(18) 0.196(11) 0.09(2) 0.14(2) 0.10(2)
O8 0.14(2) 0.26(3) 0.056(14) -0.030(17) 0.037(14) -0.14(2)
Cl2 0.044(3) 0.0339(14) 0.076(6) 0.004(3) -0.002(3) 0.018(2)
O3 0.053(5) 0.043(4) 0.067(5) 0.030(4) 0.034(4) 0.011(4)
O4 0.20(3) 0.062(18) 0.196(11) 0.09(2) 0.14(2) 0.10(2)
O5 0.056(9) 0.024(5) 0.048(8) 0.012(5) 0.007(6) 0.000(6)
C21 0.110(17) 0.035(9) 0.087(14) 0.032(9) 0.056(13) 0.021(10)
C22 0.11(2) 0.099(18) 0.088(16) 0.081(15) 0.029(14) 0.044(15)
C20 0.13(2) 0.066(13) 0.087(16) 0.033(12) 0.029(15) 0.052(15)
C23 0.35(9) 0.04(2) 0.020(17) 0.012(15) 0.06(3) 0.07(4)

loop_
_atom_type_symbol
_atom_type_description
_atom_type_scat_dispersion_real
_atom_type_scat_dispersion_imag
_atom_type_scat_source
C C 0.0033 0.0016 'International Tables Vol C Tables 4.2.6.8 and 6.1.1.4'
H H 0.0000 0.0000 'International Tables Vol C Tables 4.2.6.8 and 6.1.1.4'
Cl Cl 0.1484 0.1585 'International Tables Vol C Tables 4.2.6.8 and 6.1.1.4'
N N 0.0061 0.0033 'International Tables Vol C Tables 4.2.6.8 and 6.1.1.4'
O O 0.0106 0.0060 'International Tables Vol C Tables 4.2.6.8 and 6.1.1.4'
Ru Ru -1.2594 0.8363 'International Tables Vol C Tables 4.2.6.8 and 6.1.1.4'
S S 0.1246 0.1234 'International Tables Vol C Tables 4.2.6.8 and 6.1.1.4'

loop_
_geom_angle_atom_site_label_1
_geom_angle_atom_site_label_2
_geom_angle_atom_site_label_3
_geom_angle
_geom_angle_site_symmetry_1
_geom_angle_site_symmetry_3
N100 Ru N300 177.7(2) . .
N100 Ru N1 86.7(2) . .
N300 Ru N1 91.9(2) . .
N100 Ru N200 93.3(2) . .
N300 Ru N200 87.9(2) . .
N1 Ru N200 175.6(2) . .
N100 Ru O1 88.3(2) . .
N300 Ru O1 89.56(19) . .
N1 Ru O1 79.73(18) . .
N200 Ru O1 95.90(19) . .
N100 Ru S1 87.88(16) . .
N300 Ru S1 93.91(15) . .
N1 Ru S1 86.00(14) . .
N200 Ru S1 98.38(16) . .
O1 Ru S1 165.41(12) . .
C32 S1 C37 100.9(3) . .
C32 S1 Ru 96.8(2) . .
C37 S1 Ru 112.3(3) . .
C1 O1 Ru 111.1(4) . .
C3 N1 C31 127.3(5) . .
C3 N1 Ru 114.5(4) . .
C31 N1 Ru 118.0(4) . .
C101 N100 Ru 173.7(6) . .
C201 N200 Ru 174.5(5) . .
C301 N300 Ru 177.0(5) . .
O1 C1 C2 121.3(5) . 2_666
O1 C1 C3 118.7(5) . .
C2 C1 C3 120.0(5) 2_666 .
C1 C2 C3 121.4(6) 2_666 .
C1 C2 H2 119.3 2_666 .
C3 C2 H2 119.3 . .
N1 C3 C2 129.4(5) . .
N1 C3 C1 112.0(5) . .
C2 C3 C1 118.5(5) . .
C36 C31 C32 117.6(5) . .
C36 C31 N1 124.8(5) . .
C32 C31 N1 117.4(5) . .
C35 C36 C31 121.0(6) . .
C35 C36 H5 119.5 . .
C31 C36 H5 119.5 . .
C34 C35 C36 120.0(7) . .
C34 C35 H6 120.0 . .
C36 C35 H6 120.0 . .
C35 C34 C33 120.2(6) . .
C35 C34 H7 119.9 . .
C33 C34 H7 119.9 . .
C32 C33 C34 119.6(6) . .
C32 C33 H8 120.2 . .
C34 C33 H8 120.2 . .
C33 C32 C31 121.4(6) . .
C33 C32 S1 120.0(5) . .
C31 C32 S1 118.7(5) . .
S1 C37 H10A 109.5 . .
S1 C37 H10B 109.5 . .
H10A C37 H10B 109.5 . .
S1 C37 H10C 109.5 . .
H10A C37 H10C 109.5 . .
H10B C37 H10C 109.5 . .
N100 C101 C102 178.3(10) . .
C101 C102 H12A 109.5 . .
C101 C102 H12B 109.5 . .
H12A C102 H12B 109.5 . .
C101 C102 H12C 109.5 . .
H12A C102 H12C 109.5 . .
H12B C102 H12C 109.5 . .
N200 C201 C202 179.3(8) . .
C201 C202 H14A 109.5 . .
C201 C202 H14B 109.5 . .
H14A C202 H14B 109.5 . .
C201 C202 H14C 109.5 . .
H14A C202 H14C 109.5 . .
H14B C202 H14C 109.5 . .
N300 C301 C302 179.4(7) . .
C301 C302 H16A 109.5 . .
C301 C302 H16B 109.5 . .
H16A C302 H16B 109.5 . .
C301 C302 H16C 109.5 . .
H16A C302 H16C 109.5 . .
H16B C302 H16C 109.5 . .
Cl1 O9 Cl2 17.4(10) . .
O7 Cl1 O9 116(3) . .
O7 Cl1 O8 115(4) . .
O9 Cl1 O8 123(2) . .
O7 Cl1 O2 81.5(17) . .
O9 Cl1 O2 86.4(8) . .
O8 Cl1 O2 77.4(12) . .
O4 Cl2 O9 115(3) . .
O4 Cl2 O5 103(2) . .
O9 Cl2 O5 107.8(13) . .
O4 Cl2 O3 64.1(13) . .
O9 Cl2 O3 80.3(7) . .
O5 Cl2 O3 64.6(9) . .
C22 C21 C20 126.2(17) . .
C22 C21 H21A 116.9 . .
C20 C21 H21A 116.9 . .
C21 C22 C20 110.2(19) . 2_456
C21 C22 C23 120.9(15) . .
C20 C22 C23 128.6(16) 2_456 .
C22 C20 C21 123.6(19) 2_456 .
C22 C20 H20A 118.2 2_456 .
C21 C20 H20A 118.2 . .
C22 C23 H23A 109.5 . .
C22 C23 H23B 109.5 . .
H23A C23 H23B 109.5 . .
C22 C23 H23C 109.5 . .
H23A C23 H23C 109.5 . .
H23B C23 H23C 109.5 . .

loop_
_geom_bond_atom_site_label_1
_geom_bond_atom_site_label_2
_geom_bond_distance
_geom_bond_site_symmetry_2
Ru N100 2.007(5) .
Ru N300 2.014(5) .
Ru N1 2.016(5) .
Ru N200 2.051(6) .
Ru O1 2.077(4) .
Ru S1 2.2891(17) .
S1 C32 1.798(7) .
S1 C37 1.808(7) .
O1 C1 1.287(7) .
N1 C3 1.336(7) .
N1 C31 1.416(7) .
N100 C101 1.123(8) .
N200 C201 1.130(8) .
N300 C301 1.123(8) .
C1 C2 1.384(8) 2_666
C1 C3 1.503(8) .
C2 C1 1.384(8) 2_666
C2 C3 1.393(8) .
C2 H2 0.9300 .
C31 C36 1.394(9) .
C31 C32 1.411(9) .
C36 C35 1.388(9) .
C36 H5 0.9300 .
C35 C34 1.379(10) .
C35 H6 0.9300 .
C34 C33 1.389(10) .
C34 H7 0.9300 .
C33 C32 1.375(9) .
C33 H8 0.9300 .
C37 H10A 0.9600 .
C37 H10B 0.9600 .
C37 H10C 0.9600 .
C101 C102 1.472(10) .
C102 H12A 0.9600 .
C102 H12B 0.9600 .
C102 H12C 0.9600 .
C201 C202 1.456(10) .
C202 H14A 0.9600 .
C202 H14B 0.9600 .
C202 H14C 0.9600 .
C301 C302 1.470(10) .
C302 H16A 0.9600 .
C302 H16B 0.9600 .
C302 H16C 0.9600 .
O9 Cl1 1.416(14) .
O9 Cl2 1.438(14) .
Cl1 O7 1.399(15) .
Cl1 O8 1.424(16) .
Cl1 O2 1.831(16) .
Cl2 O4 1.421(17) .
Cl2 O5 1.440(15) .
Cl2 O3 1.904(16) .
C21 C22 1.398(5) .
C21 C20 1.400(5) .
C21 H21A 0.9300 .
C22 C20 1.398(4) 2_456
C22 C23 1.539(4) .
C20 C22 1.398(4) 2_456
C20 H20A 0.9300 .
C23 H23A 0.9600 .
C23 H23B 0.9600 .
C23 H23C 0.9600 .
